data_2018328
loop_
_publ_author_name
'Hopfinger, Mathias'
'Lux, Karin'
'Schubert, Felix'
'Kornath, Andreas'

_publ_section_title
;
 2-Sulfoethylammonium hexafluoridoantimonate
;
_journal_coeditor_code OV3009
_journal_issue 12
_journal_name_full 'Acta Crystallographica Section C'
_journal_page_first m400
_journal_page_last m402
_journal_paper_doi 10.1107/S0108270111047548
_journal_volume 67
_journal_year 2011
_chemical_formula_iupac '(C2 H8 N O3 S) [Sb F6]'
_chemical_formula_moiety 'C2 H8 N O3 S +, F6 Sb -'
_chemical_formula_sum 'C2 H8 F6 N O3 S Sb'
_chemical_formula_weight 361.90
_chemical_name_systematic
;
2-Sulfoethylammonium hexafluoridoantimonate
;
_space_group_IT_number 61
_symmetry_cell_setting orthorhombic
_symmetry_space_group_name_Hall '-P 2ac 2ab'
_symmetry_space_group_name_H-M 'P b c a'
_atom_sites_solution_hydrogens geom
_atom_sites_solution_primary direct
_atom_sites_solution_secondary difmap
_cell_angle_alpha 90.00
_cell_angle_beta 90.00
_cell_angle_gamma 90.00
_cell_formula_units_Z 8
_cell_length_a 9.9037(4)
_cell_length_b 11.5575(4)
_cell_length_c 16.7270(6)
_cell_measurement_reflns_used 5615
_cell_measurement_temperature 100(2)
_cell_measurement_theta_max 33.7082
_cell_measurement_theta_min 4.1829
_cell_volume 1914.61(12)
_computing_cell_refinement 'CrysAlis PRO (Agilent, 2011)'
_computing_data_collection 'CrysAlis PRO (Agilent, 2011)'
_computing_data_reduction 'CrysAlis PRO (Agilent, 2011)'
_computing_molecular_graphics 'DIAMOND (Brandenburg, 2009)'
_computing_publication_material
;
PLATON (Spek, 2009), publCIF (Westrip, 2010) and WinGX
(Farrugia, 1999), and
with atomic masses from Coplen (1996)
;
_computing_structure_refinement
;
SHELXL97 (Sheldrick, 2008), with atomic masses from Coplen
(1996)
;
_computing_structure_solution 'SIR92 (Altomare <i>et al.</i>, 1993)'
_diffrn_ambient_temperature 100
_diffrn_detector_area_resol_mean 15.9809
_diffrn_measured_fraction_theta_full 0.996
_diffrn_measured_fraction_theta_max 0.996
_diffrn_measurement_device 'CCD camera on \k-goniostat'
_diffrn_measurement_device_type 'Agilent Xcalibur Sapphire3'
_diffrn_measurement_method \w
_diffrn_radiation_monochromator graphite
_diffrn_radiation_source 'Enhance (Mo) X-ray Source'
_diffrn_radiation_type 'Mo K\a'
_diffrn_radiation_wavelength 0.71073
_diffrn_reflns_av_R_equivalents 0.0307
_diffrn_reflns_av_sigmaI/netI 0.0237
_diffrn_reflns_limit_h_max 6
_diffrn_reflns_limit_h_min -12
_diffrn_reflns_limit_k_max 14
_diffrn_reflns_limit_k_min -13
_diffrn_reflns_limit_l_max 20
_diffrn_reflns_limit_l_min -20
_diffrn_reflns_number 9108
_diffrn_reflns_theta_full 26.00
_diffrn_reflns_theta_max 26.00
_diffrn_reflns_theta_min 4.26
_exptl_absorpt_coefficient_mu 3.178
_exptl_absorpt_correction_T_max 0.7016
_exptl_absorpt_correction_T_min 0.5690
_exptl_absorpt_correction_type multi-scan
_exptl_absorpt_process_details
;
(CrysAlis PRO; Agilent, 2011)
;
_exptl_crystal_colour colourless
_exptl_crystal_density_diffrn 2.511
_exptl_crystal_density_method 'not measured'
_exptl_crystal_description block
_exptl_crystal_F_000 1376
_exptl_crystal_size_max 0.20
_exptl_crystal_size_mid 0.18
_exptl_crystal_size_min 0.12
_refine_diff_density_max 0.587
_refine_diff_density_min -0.644
_refine_ls_extinction_method none
_refine_ls_goodness_of_fit_ref 0.914
_refine_ls_hydrogen_treatment refall
_refine_ls_matrix_type full
_refine_ls_number_parameters 159
_refine_ls_number_reflns 1870
_refine_ls_number_restraints 0
_refine_ls_restrained_S_all 0.914
_refine_ls_R_factor_all 0.0243
_refine_ls_R_factor_gt 0.0183
_refine_ls_shift/su_max 0.002
_refine_ls_shift/su_mean 0.000
_refine_ls_structure_factor_coef Fsqd
_refine_ls_weighting_details 'calc w = 1/[\s^2^(Fo^2^)+(0.0266P)^2^+0.0000P] where P=(Fo^2^+2Fc^2^)/3'
_refine_ls_weighting_scheme calc
_refine_ls_wR_factor_gt 0.0421
_refine_ls_wR_factor_ref 0.0430
_reflns_number_gt 1543
_reflns_number_total 1870
_reflns_threshold_expression I>2\s(I)
_cod_data_source_file ov3009.cif
_cod_data_source_block I
_cod_database_code 2018328
_cod_database_fobs_code 2018328

loop_
_symmetry_equiv_pos_as_xyz
'x, y, z'
'-x+1/2, -y, z+1/2'
'x+1/2, -y+1/2, -z'
'-x, y+1/2, -z+1/2'
'-x, -y, -z'
'x-1/2, y, -z-1/2'
'-x-1/2, y-1/2, z'
'x, -y-1/2, z-1/2'

loop_
_atom_site_type_symbol
_atom_site_label
_atom_site_fract_x
_atom_site_fract_y
_atom_site_fract_z
_atom_site_U_iso_or_equiv
_atom_site_adp_type
_atom_site_calc_flag
_atom_site_occupancy
_atom_site_symmetry_multiplicity
Sb Sb1 0.738710(16) 0.211038(14) 0.890475(10) 0.01152(7) Uani d 1 1
S S1 0.66503(7) 0.07777(6) 0.63304(4) 0.01191(14) Uani d 1 1
O O1 0.62553(17) -0.00189(16) 0.69471(10) 0.0155(4) Uani d 1 1
F F1 0.86811(16) 0.23312(14) 0.96989(10) 0.0230(4) Uani d 1 1
F F6 0.64011(16) 0.11029(14) 0.95588(9) 0.0234(4) Uani d 1 1
F F3 0.83024(16) 0.31295(13) 0.82081(9) 0.0216(4) Uani d 1 1
O O2 0.6184(2) 0.19458(15) 0.63557(11) 0.0176(4) Uani d 1 1
F F4 0.60242(16) 0.19896(13) 0.81237(9) 0.0186(3) Uani d 1 1
O O3 0.6220(2) 0.01896(17) 0.55387(13) 0.0190(5) Uani d 1 1
F F5 0.64234(17) 0.33978(14) 0.93175(9) 0.0260(4) Uani d 1 1
F F2 0.83041(17) 0.08578(14) 0.84477(10) 0.0242(4) Uani d 1 1
N N1 0.8981(3) -0.0889(2) 0.71783(14) 0.0137(5) Uani d 1 1
C C1 0.8432(3) 0.0800(2) 0.63107(17) 0.0145(6) Uani d 1 1
C C2 0.9073(3) -0.0385(3) 0.63564(18) 0.0179(6) Uani d 1 1
H H10 0.869(3) 0.129(2) 0.6735(16) 0.017(7) Uiso d 1 1
H H11 0.870(3) 0.114(2) 0.5839(17) 0.013(7) Uiso d 1 1
H H1B 0.918(3) -0.166(3) 0.7145(17) 0.026(8) Uiso d 1 1
H H2 1.003(3) -0.036(2) 0.6214(16) 0.017(8) Uiso d 1 1
H H3 0.624(3) 0.061(2) 0.5227(18) 0.015(9) Uiso d 1 1
H H1C 0.956(4) -0.055(3) 0.7513(18) 0.028(9) Uiso d 1 1
H H2A 0.864(4) -0.092(3) 0.6026(19) 0.037(10) Uiso d 1 1
H H1A 0.822(4) -0.087(3) 0.7355(19) 0.036(10) Uiso d 1 1

loop_
_atom_site_aniso_label
_atom_site_aniso_U_11
_atom_site_aniso_U_22
_atom_site_aniso_U_33
_atom_site_aniso_U_12
_atom_site_aniso_U_13
_atom_site_aniso_U_23
Sb1 0.01232(11) 0.01233(10) 0.00992(10) -0.00076(7) -0.00009(7) -0.00046(6)
S1 0.0106(3) 0.0126(3) 0.0125(3) -0.0001(3) -0.0003(3) 0.0004(3)
O1 0.0134(9) 0.0178(9) 0.0152(10) 0.0008(8) -0.0004(8) 0.0054(8)
F1 0.0208(9) 0.0300(10) 0.0183(9) -0.0036(7) -0.0086(7) -0.0013(7)
F6 0.0227(9) 0.0315(10) 0.0160(8) -0.0075(7) -0.0004(7) 0.0083(7)
F3 0.0167(9) 0.0258(9) 0.0223(9) -0.0076(7) 0.0003(7) 0.0079(7)
O2 0.0219(11) 0.0143(10) 0.0166(10) 0.0009(8) -0.0005(8) 0.0003(8)
F4 0.0144(8) 0.0269(9) 0.0144(8) -0.0047(7) -0.0039(7) 0.0025(7)
O3 0.0273(12) 0.0165(11) 0.0133(11) -0.0023(9) -0.0056(9) 0.0013(9)
F5 0.0287(10) 0.0244(9) 0.0250(9) 0.0080(8) 0.0023(8) -0.0095(7)
F2 0.0209(9) 0.0206(9) 0.0312(10) 0.0045(7) 0.0011(8) -0.0093(7)
N1 0.0123(13) 0.0136(13) 0.0153(12) 0.0006(11) -0.0016(11) -0.0003(10)
C1 0.0137(14) 0.0147(13) 0.0150(15) -0.0015(11) 0.0005(12) 0.0024(12)
C2 0.0176(15) 0.0187(15) 0.0173(15) 0.0046(12) 0.0026(13) 0.0045(11)

loop_
_atom_type_symbol
_atom_type_description
_atom_type_scat_dispersion_real
_atom_type_scat_dispersion_imag
_atom_type_scat_source
C C 0.0033 0.0016 'International Tables Vol C Tables 4.2.6.8 and 6.1.1.4'
H H 0.0000 0.0000 'International Tables Vol C Tables 4.2.6.8 and 6.1.1.4'
N N 0.0061 0.0033 'International Tables Vol C Tables 4.2.6.8 and 6.1.1.4'
O O 0.0106 0.0060 'International Tables Vol C Tables 4.2.6.8 and 6.1.1.4'
F F 0.0171 0.0103 'International Tables Vol C Tables 4.2.6.8 and 6.1.1.4'
S S 0.1246 0.1234 'International Tables Vol C Tables 4.2.6.8 and 6.1.1.4'
Sb Sb -0.5866 1.5461 'International Tables Vol C Tables 4.2.6.8 and 6.1.1.4'

loop_
_geom_angle_atom_site_label_1
_geom_angle_atom_site_label_2
_geom_angle_atom_site_label_3
_geom_angle
F1 Sb1 F2 93.63(7)
F1 Sb1 F6 91.56(7)
F2 Sb1 F6 90.61(7)
F1 Sb1 F4 175.88(7)
F2 Sb1 F4 90.41(7)
F6 Sb1 F4 89.17(7)
F1 Sb1 F3 91.40(7)
F2 Sb1 F3 89.86(7)
F6 Sb1 F3 176.97(7)
F4 Sb1 F3 87.83(7)
F1 Sb1 F5 88.80(7)
F2 Sb1 F5 177.18(7)
F6 Sb1 F5 90.73(7)
F4 Sb1 F5 87.14(7)
F3 Sb1 F5 88.68(7)
O2 S1 O1 119.77(11)
O2 S1 O3 110.58(11)
O1 S1 O3 104.94(12)
O2 S1 C1 108.07(13)
O1 S1 C1 107.16(12)
O3 S1 C1 105.41(13)
S1 O3 H3 109(3)
C2 N1 H1B 108.0(19)
C2 N1 H1C 111(2)
H1B N1 H1C 110(3)
C2 N1 H1A 112(2)
H1B N1 H1A 105(3)
H1C N1 H1A 110(3)
C2 C1 S1 113.9(2)
C2 C1 H10 113.4(17)
S1 C1 H10 105.3(17)
C2 C1 H11 107.7(17)
S1 C1 H11 108.4(17)
H10 C1 H11 108(2)
N1 C2 C1 112.0(2)
N1 C2 H2 107.1(16)
C1 C2 H2 111.6(16)
N1 C2 H2A 105(2)
C1 C2 H2A 112(2)
H2 C2 H2A 109(3)

loop_
_geom_bond_atom_site_label_1
_geom_bond_atom_site_label_2
_geom_bond_distance
Sb1 F1 1.8633(16)
Sb1 F2 1.8722(15)
Sb1 F6 1.8725(15)
Sb1 F4 1.8836(15)
Sb1 F3 1.8887(15)
Sb1 F5 1.8977(15)
S1 O2 1.4275(19)
S1 O1 1.4370(18)
S1 O3 1.548(2)
S1 C1 1.765(3)
O3 H3 0.71(3)
N1 C2 1.496(4)
N1 H1B 0.91(3)
N1 H1C 0.89(3)
N1 H1A 0.81(4)
C1 C2 1.512(4)
C1 H10 0.95(3)
C1 H11 0.92(3)
C2 H2 0.98(3)
C2 H2A 0.93(3)

loop_
_geom_hbond_atom_site_label_D
_geom_hbond_atom_site_label_H
_geom_hbond_atom_site_label_A
_geom_hbond_site_symmetry_A
_geom_hbond_distance_DH
_geom_hbond_distance_HA
_geom_hbond_distance_DA
_geom_hbond_angle_DHA
N1 H1B O2 7_755 0.91(3) 2.12(3) 2.860(3) 138(3)
N1 H1B F4 7_755 0.91(3) 2.27(3) 2.917(3) 127(2)
O3 H3 F5 8_565 0.71(3) 1.92(3) 2.623(3) 173(3)
N1 H1C O1 6_657 0.89(3) 2.00(4) 2.868(3) 163(3)
N1 H1C F2 . 0.89(3) 2.57(3) 3.006(3) 111(2)
N1 H1A O1 . 0.81(4) 2.29(4) 2.906(3) 134(3)
N1 H1A F3 7_755 0.81(4) 2.38(4) 3.060(3) 143(3)

loop_
_geom_torsion_atom_site_label_1
_geom_torsion_atom_site_label_2
_geom_torsion_atom_site_label_3
_geom_torsion_atom_site_label_4
_geom_torsion
O2 S1 C1 C2 174.9(2)
O1 S1 C1 C2 44.6(2)
O3 S1 C1 C2 -66.8(2)
S1 C1 C2 N1 -73.9(3)
